data_4031579
loop_
_publ_author_name
'Griffith, W.P.'
'Morley-Smith, N.'
'Nogueira, H.I.S.'
'Shoair, A.G.F.'
'Suriaatmaja, M.'
'White, A.J.P.'
'Williams, D.J.'

_publ_section_title
;
 Studies on polyoxo and polyperoxo-metalates. Part 7. Lanthano- and
 thoriopolyoxotungstates as catalytic oxidants with H2 O2 and the X-ray
 crystal structure of Na8 (Th W10 O36) * 28(H2 O)
;
_journal_name_full 'Journal of Organometallic Chemistry'
_journal_page_first 146
_journal_page_last 155
_journal_volume 607
_journal_year 2000
_chemical_formula_sum 'H56 Na8 O64 Th W10'
_chemical_name_systematic 'Na8 (Th W10 O36) (H2 O)28'
_space_group_IT_number 15
_symmetry_space_group_name_Hall '-C 2yc'
_symmetry_space_group_name_H-M 'C 1 2/c 1'
_cell_angle_alpha 90
_cell_angle_beta 95.789
_cell_angle_gamma 90
_cell_formula_units_Z 4
_cell_length_a 18.144
_cell_length_b 18.638
_cell_length_c 18.443
_cell_volume 6205.023
_citation_journal_id_ASTM JORCAI
_cod_data_source_file Griffith_JORCAI_2000_21.cif
_cod_data_source_block H56Na8O64Th1W10
_cod_depositor_comments
;
 Marking attached hydrogen atoms.

 Antanas Vaitkus,
 2016-12-23
;
_cod_original_formula_sum 'H56 Na8 O64 Th1 W10'
_cod_database_code 4031579

loop_
_symmetry_equiv_pos_as_xyz
x,y,z
-x,y,-z+1/2
-x,-y,-z
x,-y,z-1/2
x+1/2,y+1/2,z
-x+1/2,y+1/2,-z+1/2
-x+1/2,-y+1/2,-z
x+1/2,-y+1/2,z-1/2

loop_
_atom_site_label
_atom_site_type_symbol
_atom_site_fract_x
_atom_site_fract_y
_atom_site_fract_z
_atom_site_occupancy
_atom_site_U_iso_or_equiv
_atom_site_attached_hydrogens
Th1 Th+4 0.5 0.25611 0.25 1 0.0 0
W1 W+6 0.78535 0.255 0.18824 1 0.0 0
W2 W+6 0.69578 0.20673 0.32995 1 0.0 0
W3 W+6 0.64483 0.14093 0.16835 1 0.0 0
W4 W+6 0.62332 0.30583 0.10069 1 0.0 0
W5 W+6 0.67563 0.37019 0.26337 1 0.0 0
Na1 Na+1 0.5555 0.4462 -0.0592 1 0.0 0
Na2 Na+1 0.5 0.4299 -0.25 1 0.0 0
Na3 Na+1 0.6979 0.0076 0.0127 1 0.0 0
Na4 Na+1 0.5 -0.0628 0.25 1 0.0 0
Na5 Na+1 0.5726 -0.1428 0.0876 1 0.0 0
O1 O-2 0.6622 0.2558 0.2154 1 0.0 0
O2 O-2 0.8761 0.2548 0.1697 1 0.0 0
O3 O-2 0.7313 0.1721 0.4124 1 0.0 0
O4 O-2 0.6431 0.057 0.1292 1 0.0 0
O5 O-2 0.6041 0.3435 0.0168 1 0.0 0
O6 O-2 0.6981 0.4556 0.297 1 0.0 0
O7 O-2 0.7919 0.2157 0.2848 1 0.0 0
O8 O-2 0.7497 0.1628 0.1543 1 0.0 0
O9 O-2 0.7325 0.2952 0.1022 1 0.0 0
O10 O-2 0.7748 0.3465 0.2325 1 0.0 0
O11 O-2 0.5986 0.2117 0.3387 1 0.0 0
O12 O-2 0.6825 0.1224 0.2689 1 0.0 0
O13 O-2 0.7079 0.3097 0.3471 1 0.0 0
O14 O-2 0.5525 0.152 0.1919 1 0.0 0
O15 O-2 0.6236 0.202 0.0834 1 0.0 0
O16 O-2 0.5332 0.2997 0.1321 1 0.0 0
O17 O-2 0.6492 0.3888 0.1612 1 0.0 0
O18 O-2 0.5803 0.3598 0.279 1 0.0 0
O19 O-2 0.4028 0.3329 0.0425 1 0.0 2
O20 O-2 0.8153 0.046 0.0834 1 0.0 2
O21 O-2 0.6133 -0.0763 0.1945 1 0.0 2
O22 O-2 0.6755 0.1241 -0.027 1 0.0 2
O23 O-2 0.9801 0.1457 0.1459 1 0.0 2
O24 O-2 0.6987 -0.1178 0.0472 1 0.0 2
O25 O-2 0.5078 0.5272 -0.157 1 0.0 2
O26 O-2 0.5943 -0.2699 0.1005 1 0.0 2
O27 O-2 0.4245 0.4586 -0.029 1 0.0 2
O28 O-2 0.4447 0.0388 0.1767 1 0.0 2
O29 O-2 0.3721 0.4238 -0.2218 1 0.0 2
O30 O-2 0.5319 -0.1666 -0.0337 1 0.0 2
O31 O-2 0.7593 -0.0049 -0.0994 0.75 0.0 2
O32 O-2 0.4567 -0.1231 0.1285 0.75 0.0 2
O33 O-2 0.5712 -0.0241 -0.0223 0.5 0.0 2
